data_4340422
loop_
_publ_author_name
'Mokuolu, Q. Folshade'
'Kilner, Colin A.'
'Barrett, Simon A.'
'McGowan, Patrick C.'
'Halcrow, Malcolm A.'

_publ_section_title
;
 An unusual zinc-promoted decomposition of a bis(2-{pyrid-2-yl}ethyl)amine
 derivative.
;
_journal_issue 12
_journal_name_full 'Inorganic chemistry'
_journal_page_first 4136
_journal_page_last 4138
_journal_paper_doi 10.1021/ic050270o
_journal_volume 44
_journal_year 2005
_chemical_formula_moiety 'C29 H30 Fe2 N2'
_chemical_formula_sum 'C29 H30 Fe2 N2'
_chemical_formula_weight 518.25
_chemical_name_systematic
; 
Bis(ferrocenylmethyl)(2-pyrid-2-ylethyl)amine (compound 3)
;
_space_group_IT_number 14
_symmetry_cell_setting monoclinic
_symmetry_space_group_name_Hall '-P 2yn'
_symmetry_space_group_name_H-M 'P 1 21/n 1'
_atom_sites_solution_hydrogens geom
_atom_sites_solution_primary direct
_atom_sites_solution_secondary difmap
_audit_creation_method SHELXL-97
_cell_angle_alpha 90.00
_cell_angle_beta 90.7279(6)
_cell_angle_gamma 90.00
_cell_formula_units_Z 4
_cell_length_a 5.9958(1)
_cell_length_b 19.2378(3)
_cell_length_c 20.0839(4)
_cell_measurement_reflns_used 28085
_cell_measurement_temperature 150(2)
_cell_measurement_theta_max 27.48
_cell_measurement_theta_min 2.93
_cell_volume 2316.41(7)
_computing_cell_refinement 'DENZO-SMN (Otwinowski & Minor, 1997)'
_computing_data_collection 'COLLECT (Nonius, 1999)'
_computing_data_reduction 'DENZO-SMN (Otwinowski & Minor, 1997)'
_computing_molecular_graphics 'ORTEX (McArdle, 1995)'
_computing_publication_material 'local program'
_computing_structure_refinement 'SHELXL-97 (Sheldrick, 1997)'
_computing_structure_solution 'SHELXS-97 (Sheldrick, 1990)'
_diffrn_ambient_temperature 150(2)
_diffrn_detector_area_resol_mean 9.091
_diffrn_measured_fraction_theta_full 0.997
_diffrn_measured_fraction_theta_max 0.997
_diffrn_measurement_device_type 'Nonius KappaCCD area detector diffractometer'
_diffrn_measurement_method '\f and \w scans'
_diffrn_radiation_monochromator graphite
_diffrn_radiation_source 'fine-focus sealed tube'
_diffrn_radiation_type MoK\a
_diffrn_radiation_wavelength 0.71073
_diffrn_reflns_av_R_equivalents 0.1237
_diffrn_reflns_av_sigmaI/netI 0.0588
_diffrn_reflns_limit_h_max 7
_diffrn_reflns_limit_h_min -7
_diffrn_reflns_limit_k_max 23
_diffrn_reflns_limit_k_min -24
_diffrn_reflns_limit_l_max 25
_diffrn_reflns_limit_l_min -26
_diffrn_reflns_number 28085
_diffrn_reflns_theta_full 27.48
_diffrn_reflns_theta_max 27.48
_diffrn_reflns_theta_min 2.93
_exptl_absorpt_coefficient_mu 1.273
_exptl_absorpt_correction_T_max 0.916
_exptl_absorpt_correction_T_min 0.630
_exptl_absorpt_correction_type multi-scan
_exptl_absorpt_process_details
;
 Using multiple and symmetry-related data measurements via the program SORTAV
 See R.H. Blessing, Acta Cryst (1995), A51, 33-38 
;
_exptl_crystal_colour Orange
_exptl_crystal_density_diffrn 1.486
_exptl_crystal_density_method 'not measured'
_exptl_crystal_description 'Rectangular Prism'
_exptl_crystal_F_000 1080
_exptl_crystal_size_max 0.40
_exptl_crystal_size_mid 0.16
_exptl_crystal_size_min 0.07
_refine_diff_density_max 0.474
_refine_diff_density_min -0.691
_refine_diff_density_rms 0.084
_refine_ls_extinction_method none
_refine_ls_goodness_of_fit_ref 1.053
_refine_ls_hydrogen_treatment constr
_refine_ls_matrix_type full
_refine_ls_number_parameters 298
_refine_ls_number_reflns 5292
_refine_ls_number_restraints 0
_refine_ls_restrained_S_all 1.053
_refine_ls_R_factor_all 0.0525
_refine_ls_R_factor_gt 0.0422
_refine_ls_shift/su_max 0.001
_refine_ls_shift/su_mean 0.000
_refine_ls_structure_factor_coef Fsqd
_refine_ls_weighting_details 'calc w=1/[\s^2^(Fo^2^)+(0.0511P)^2^+1.0402P] where P=(Fo^2^+2Fc^2^)/3'
_refine_ls_weighting_scheme calc
_refine_ls_wR_factor_gt 0.1046
_refine_ls_wR_factor_ref 0.1107
_reflns_number_gt 4439
_reflns_number_total 5292
_reflns_threshold_expression >2sigma(I)
_cod_data_source_file ic050270osi20050221_075532.cif
_cod_data_source_block c:\datasets\leeds\smznbr\smznbr
_cod_depositor_comments
;
The following automatic conversions were performed:

'_symmetry_cell_setting' value 'Monoclinic' changed to 'monoclinic'
according to
/usr/data/users/saulius/automatic-downloads/retrospective/ACS/lib/dictionaries/cif_core.dic
dictionary named 'cif_core.dic' version 2.4.2 from 2011-04-26.

Automatic conversion script
Id: cif_fix_values 2281 2013-09-26 08:29:07Z andrius 
;
_cod_original_sg_symbol_H-M 'P 21/n'
_cod_database_code 4340422

loop_
_symmetry_equiv_pos_as_xyz
'x, y, z'
'-x+1/2, y+1/2, -z+1/2'
'-x, -y, -z'
'x-1/2, -y-1/2, z-1/2'

loop_
_atom_site_label
_atom_site_type_symbol
_atom_site_fract_x
_atom_site_fract_y
_atom_site_fract_z
_atom_site_U_iso_or_equiv
_atom_site_adp_type
_atom_site_occupancy
_atom_site_symmetry_multiplicity
_atom_site_calc_flag
_atom_site_refinement_flags
Fe1 Fe 1.40073(5) 0.324995(15) 0.543156(15) 0.02563(11) Uani 1 1 d .
C2 C 1.2639(4) 0.35355(11) 0.63290(11) 0.0258(4) Uani 1 1 d .
C3 C 1.4791(4) 0.38465(11) 0.62430(11) 0.0293(5) Uani 1 1 d .
H3 H 1.6049 0.3788 0.6530 0.035 Uiso 1 1 calc R
C4 C 1.4718(4) 0.42586(12) 0.56509(12) 0.0342(5) Uani 1 1 d .
H4 H 1.5915 0.4522 0.5475 0.041 Uiso 1 1 calc R
C5 C 1.2531(4) 0.42045(12) 0.53705(12) 0.0338(5) Uani 1 1 d .
H5 H 1.2008 0.4427 0.4976 0.041 Uiso 1 1 calc R
C6 C 1.1264(4) 0.37558(11) 0.57870(11) 0.0305(5) Uani 1 1 d .
H6 H 0.9752 0.3626 0.5714 0.037 Uiso 1 1 calc R
C7 C 1.4267(5) 0.21954(13) 0.54255(14) 0.0431(6) Uani 1 1 d .
H7 H 1.3809 0.1895 0.5774 0.052 Uiso 1 1 calc R
C8 C 1.6400(4) 0.24910(13) 0.53603(13) 0.0390(6) Uani 1 1 d .
H8 H 1.7633 0.2421 0.5654 0.047 Uiso 1 1 calc R
C9 C 1.6391(4) 0.29077(14) 0.47850(13) 0.0388(6) Uani 1 1 d .
H9 H 1.7616 0.3170 0.4625 0.047 Uiso 1 1 calc R
C10 C 1.4253(5) 0.28705(14) 0.44849(13) 0.0442(6) Uani 1 1 d .
H10 H 1.3783 0.3102 0.4090 0.053 Uiso 1 1 calc R
C11 C 1.2924(5) 0.24215(14) 0.48841(16) 0.0492(7) Uani 1 1 d .
H11 H 1.1412 0.2297 0.4801 0.059 Uiso 1 1 calc R
C12 C 1.1962(4) 0.30578(11) 0.68827(11) 0.0279(5) Uani 1 1 d .
H12A H 1.1699 0.2587 0.6700 0.034 Uiso 1 1 calc R
H12B H 1.3195 0.3026 0.7214 0.034 Uiso 1 1 calc R
Fe13 Fe 1.27280(4) 0.477026(15) 0.875222(15) 0.02247(10) Uani 1 1 d .
C14 C 1.1987(3) 0.39561(11) 0.81288(11) 0.0246(4) Uani 1 1 d .
C15 C 1.4272(3) 0.41512(12) 0.80749(12) 0.0288(5) Uani 1 1 d .
H15 H 1.4984 0.4302 0.7681 0.035 Uiso 1 1 calc R
C16 C 1.5308(4) 0.40805(12) 0.87177(12) 0.0319(5) Uani 1 1 d .
H16 H 1.6822 0.4179 0.8825 0.038 Uiso 1 1 calc R
C17 C 1.3671(4) 0.38368(11) 0.91660(12) 0.0312(5) Uani 1 1 d .
H17 H 1.3899 0.3741 0.9626 0.037 Uiso 1 1 calc R
C18 C 1.1628(4) 0.37617(11) 0.88047(11) 0.0278(5) Uani 1 1 d .
H18 H 1.0255 0.3608 0.8984 0.033 Uiso 1 1 calc R
C19 C 1.0550(4) 0.55581(11) 0.85200(12) 0.0284(5) Uani 1 1 d .
H19 H 0.9322 0.5531 0.8218 0.034 Uiso 1 1 calc R
C20 C 1.2774(4) 0.57548(11) 0.83595(12) 0.0309(5) Uani 1 1 d .
H20 H 1.3290 0.5881 0.7931 0.037 Uiso 1 1 calc R
C21 C 1.4086(4) 0.57280(12) 0.89566(12) 0.0300(5) Uani 1 1 d .
H21 H 1.5628 0.5836 0.8996 0.036 Uiso 1 1 calc R
C22 C 1.2686(4) 0.55120(11) 0.94816(11) 0.0286(5) Uani 1 1 d .
H22 H 1.3132 0.5447 0.9933 0.034 Uiso 1 1 calc R
C23 C 1.0502(3) 0.54098(11) 0.92172(11) 0.0278(5) Uani 1 1 d .
H23 H 0.9233 0.5268 0.9461 0.033 Uiso 1 1 calc R
C24 C 1.0308(3) 0.39659(11) 0.75622(11) 0.0238(4) Uani 1 1 d .
H24A H 0.8862 0.4127 0.7738 0.029 Uiso 1 1 calc R
H24B H 1.0799 0.4313 0.7231 0.029 Uiso 1 1 calc R
N25 N 0.9937(3) 0.32984(9) 0.72153(9) 0.0229(4) Uani 1 1 d .
C26 C 0.9068(3) 0.27628(11) 0.76659(11) 0.0245(4) Uani 1 1 d .
H26A H 0.8007 0.2979 0.7978 0.029 Uiso 1 1 calc R
H26B H 1.0316 0.2565 0.7932 0.029 Uiso 1 1 calc R
C27 C 0.7880(4) 0.21743(11) 0.72819(11) 0.0275(4) Uani 1 1 d .
H27A H 0.6586 0.2368 0.7033 0.033 Uiso 1 1 calc R
H27B H 0.8918 0.1972 0.6955 0.033 Uiso 1 1 calc R
C28 C 0.7092(3) 0.16106(11) 0.77438(11) 0.0250(4) Uani 1 1 d .
N29 N 0.8577(3) 0.11123(10) 0.78901(10) 0.0328(4) Uani 1 1 d .
C30 C 0.7916(5) 0.05906(13) 0.82794(13) 0.0401(6) Uani 1 1 d .
H30 H 0.8968 0.0237 0.8385 0.048 Uiso 1 1 calc R
C31 C 0.5810(5) 0.05316(13) 0.85380(13) 0.0401(6) Uani 1 1 d .
H31 H 0.5415 0.0145 0.8806 0.048 Uiso 1 1 calc R
C32 C 0.4287(4) 0.10514(15) 0.83971(13) 0.0421(6) Uani 1 1 d .
H32 H 0.2822 0.1034 0.8571 0.051 Uiso 1 1 calc R
C33 C 0.4947(4) 0.15979(13) 0.79972(13) 0.0356(5) Uani 1 1 d .
H33 H 0.3935 0.1964 0.7896 0.043 Uiso 1 1 calc R

loop_
_atom_site_aniso_label
_atom_site_aniso_U_11
_atom_site_aniso_U_22
_atom_site_aniso_U_33
_atom_site_aniso_U_23
_atom_site_aniso_U_13
_atom_site_aniso_U_12
Fe1 0.02983(18) 0.02432(19) 0.02280(18) -0.00189(12) 0.00279(13) -0.00396(12)
C2 0.0313(10) 0.0235(11) 0.0228(11) -0.0019(8) 0.0041(8) -0.0007(8)
C3 0.0341(11) 0.0282(11) 0.0258(11) -0.0056(9) 0.0015(9) -0.0067(9)
C4 0.0468(13) 0.0248(11) 0.0311(13) -0.0006(9) 0.0065(10) -0.0108(10)
C5 0.0466(13) 0.0269(11) 0.0280(12) 0.0012(9) 0.0020(10) 0.0013(10)
C6 0.0319(11) 0.0294(11) 0.0300(12) -0.0022(9) -0.0006(9) 0.0018(9)
C7 0.0576(16) 0.0275(12) 0.0448(16) -0.0028(11) 0.0180(13) -0.0005(11)
C8 0.0446(14) 0.0385(14) 0.0339(13) -0.0031(11) 0.0052(11) 0.0097(11)
C9 0.0418(13) 0.0415(14) 0.0335(13) -0.0049(11) 0.0130(10) 0.0002(11)
C10 0.0621(17) 0.0442(15) 0.0263(13) -0.0113(11) -0.0017(11) 0.0096(13)
C11 0.0401(14) 0.0441(15) 0.0636(19) -0.0323(14) 0.0029(13) -0.0070(11)
C12 0.0303(11) 0.0272(11) 0.0264(11) 0.0001(9) 0.0047(8) -0.0001(8)
Fe13 0.01989(16) 0.02523(18) 0.02225(17) 0.00067(11) -0.00105(11) 0.00075(10)
C14 0.0222(9) 0.0258(10) 0.0256(11) -0.0017(8) -0.0018(8) 0.0028(8)
C15 0.0232(10) 0.0345(12) 0.0288(11) -0.0041(9) 0.0001(8) 0.0032(8)
C16 0.0227(10) 0.0386(13) 0.0344(13) -0.0082(10) -0.0078(9) 0.0069(9)
C17 0.0339(11) 0.0287(12) 0.0307(12) 0.0006(9) -0.0088(9) 0.0072(9)
C18 0.0296(11) 0.0237(11) 0.0300(12) 0.0028(9) -0.0027(8) 0.0005(8)
C19 0.0269(10) 0.0263(11) 0.0319(12) 0.0016(9) -0.0022(9) 0.0055(8)
C20 0.0352(11) 0.0274(11) 0.0303(12) 0.0043(9) 0.0050(9) -0.0008(9)
C21 0.0255(10) 0.0274(11) 0.0370(13) -0.0020(9) 0.0007(9) -0.0036(8)
C22 0.0307(11) 0.0276(11) 0.0273(11) -0.0011(9) -0.0031(9) 0.0013(9)
C23 0.0249(10) 0.0269(11) 0.0316(12) 0.0002(9) 0.0032(8) 0.0017(8)
C24 0.0222(9) 0.0237(10) 0.0256(11) -0.0008(8) -0.0026(8) 0.0014(8)
N25 0.0244(8) 0.0214(9) 0.0230(9) -0.0006(7) 0.0011(7) 0.0004(6)
C26 0.0237(9) 0.0256(10) 0.0244(11) 0.0011(8) 0.0011(8) -0.0002(8)
C27 0.0291(10) 0.0288(11) 0.0245(11) 0.0030(9) -0.0020(8) -0.0012(8)
C28 0.0259(10) 0.0252(10) 0.0238(11) -0.0032(8) -0.0031(8) -0.0031(8)
N29 0.0345(10) 0.0315(10) 0.0324(11) 0.0036(8) 0.0034(8) 0.0045(8)
C30 0.0520(15) 0.0297(13) 0.0385(14) 0.0045(11) -0.0015(11) 0.0042(11)
C31 0.0582(16) 0.0344(13) 0.0275(12) 0.0055(10) -0.0055(11) -0.0167(11)
C32 0.0294(11) 0.0608(17) 0.0362(14) 0.0040(12) 0.0014(10) -0.0128(11)
C33 0.0267(11) 0.0409(13) 0.0392(14) 0.0069(11) -0.0010(10) 0.0015(9)

loop_
_atom_type_symbol
_atom_type_description
_atom_type_scat_dispersion_real
_atom_type_scat_dispersion_imag
_atom_type_scat_source
C C 0.0033 0.0016 'International Tables Vol C Tables 4.2.6.8 and 6.1.1.4'
H H 0.0000 0.0000 'International Tables Vol C Tables 4.2.6.8 and 6.1.1.4'
N N 0.0061 0.0033 'International Tables Vol C Tables 4.2.6.8 and 6.1.1.4'
Fe Fe 0.3463 0.8444 'International Tables Vol C Tables 4.2.6.8 and 6.1.1.4'

loop_
_geom_angle_atom_site_label_1
_geom_angle_atom_site_label_2
_geom_angle_atom_site_label_3
_geom_angle
C4 Fe1 C7 159.51(12)
C4 Fe1 C11 158.05(12)
C7 Fe1 C11 40.62(12)
C4 Fe1 C5 40.91(10)
C7 Fe1 C5 158.38(11)
C11 Fe1 C5 122.42(11)
C4 Fe1 C3 41.05(9)
C7 Fe1 C3 123.22(11)
C11 Fe1 C3 159.75(12)
C5 Fe1 C3 68.77(10)
C4 Fe1 C10 121.66(11)
C7 Fe1 C10 68.40(11)
C11 Fe1 C10 40.96(12)
C5 Fe1 C10 107.56(11)
C3 Fe1 C10 157.54(11)
C4 Fe1 C6 68.77(10)
C7 Fe1 C6 122.54(10)
C11 Fe1 C6 107.93(10)
C5 Fe1 C6 40.87(9)
C3 Fe1 C6 68.45(9)
C10 Fe1 C6 124.18(10)
C4 Fe1 C9 107.32(11)
C7 Fe1 C9 67.80(11)
C11 Fe1 C9 68.12(11)
C5 Fe1 C9 123.75(10)
C3 Fe1 C9 122.01(10)
C10 Fe1 C9 40.32(11)
C6 Fe1 C9 160.45(10)
C4 Fe1 C8 123.30(11)
C7 Fe1 C8 40.26(11)
C11 Fe1 C8 67.94(11)
C5 Fe1 C8 159.76(11)
C3 Fe1 C8 107.52(10)
C10 Fe1 C8 67.83(11)
C6 Fe1 C8 158.04(10)
C9 Fe1 C8 40.07(10)
C4 Fe1 C2 68.99(9)
C7 Fe1 C2 107.57(10)
C11 Fe1 C2 123.49(11)
C5 Fe1 C2 68.67(9)
C3 Fe1 C2 40.89(8)
C10 Fe1 C2 160.30(11)
C6 Fe1 C2 40.46(9)
C9 Fe1 C2 157.79(10)
C8 Fe1 C2 122.40(10)
C6 C2 C3 107.29(19)
C6 C2 C12 126.1(2)
C3 C2 C12 126.6(2)
C6 C2 Fe1 69.13(13)
C3 C2 Fe1 68.77(12)
C12 C2 Fe1 126.70(15)
C4 C3 C2 108.2(2)
C4 C3 Fe1 69.12(13)
C2 C3 Fe1 70.35(12)
C5 C4 C3 107.9(2)
C5 C4 Fe1 69.85(13)
C3 C4 Fe1 69.83(12)
C4 C5 C6 107.8(2)
C4 C5 Fe1 69.25(13)
C6 C5 Fe1 69.78(13)
C2 C6 C5 108.7(2)
C2 C6 Fe1 70.41(12)
C5 C6 Fe1 69.35(13)
C8 C7 C11 108.3(2)
C8 C7 Fe1 70.57(15)
C11 C7 Fe1 69.81(15)
C9 C8 C7 108.2(2)
C9 C8 Fe1 69.90(14)
C7 C8 Fe1 69.17(15)
C8 C9 C10 108.4(2)
C8 C9 Fe1 70.02(14)
C10 C9 Fe1 69.54(14)
C9 C10 C11 107.5(2)
C9 C10 Fe1 70.14(14)
C11 C10 Fe1 69.30(15)
C7 C11 C10 107.5(2)
C7 C11 Fe1 69.57(15)
C10 C11 Fe1 69.73(14)
N25 C12 C2 112.13(18)
C15 Fe13 C16 41.10(9)
C15 Fe13 C22 153.53(9)
C16 Fe13 C22 119.64(9)
C15 Fe13 C23 163.45(9)
C16 Fe13 C23 154.78(9)
C22 Fe13 C23 40.59(9)
C15 Fe13 C14 40.82(8)
C16 Fe13 C14 68.96(8)
C22 Fe13 C14 164.94(9)
C23 Fe13 C14 126.83(8)
C15 Fe13 C19 124.97(9)
C16 Fe13 C19 162.58(10)
C22 Fe13 C19 68.50(9)
C23 Fe13 C19 40.82(9)
C14 Fe13 C19 107.05(9)
C15 Fe13 C20 105.92(10)
C16 Fe13 C20 125.00(10)
C22 Fe13 C20 68.39(9)
C23 Fe13 C20 68.47(9)
C14 Fe13 C20 118.31(9)
C19 Fe13 C20 40.71(9)
C15 Fe13 C18 68.35(9)
C16 Fe13 C18 68.35(9)
C22 Fe13 C18 128.01(9)
C23 Fe13 C18 109.43(9)
C14 Fe13 C18 40.70(9)
C19 Fe13 C18 120.42(9)
C20 Fe13 C18 153.92(9)
C15 Fe13 C21 118.37(9)
C16 Fe13 C21 106.96(9)
C22 Fe13 C21 40.49(9)
C23 Fe13 C21 68.23(9)
C14 Fe13 C21 152.84(9)
C19 Fe13 C21 68.41(9)
C20 Fe13 C21 40.67(9)
C18 Fe13 C21 164.73(9)
C15 Fe13 C17 68.57(10)
C16 Fe13 C17 40.58(10)
C22 Fe13 C17 109.02(9)
C23 Fe13 C17 121.18(10)
C14 Fe13 C17 68.64(9)
C19 Fe13 C17 155.37(10)
C20 Fe13 C17 163.15(10)
C18 Fe13 C17 40.54(8)
C21 Fe13 C17 126.65(9)
C15 C14 C18 107.32(18)
C15 C14 C24 124.9(2)
C18 C14 C24 127.82(19)
C15 C14 Fe13 69.16(12)
C18 C14 Fe13 69.73(12)
C24 C14 Fe13 126.02(14)
C14 C15 C16 108.2(2)
C14 C15 Fe13 70.01(12)
C16 C15 Fe13 69.48(13)
C17 C16 C15 107.93(19)
C17 C16 Fe13 70.28(12)
C15 C16 Fe13 69.42(12)
C16 C17 C18 107.9(2)
C16 C17 Fe13 69.14(13)
C18 C17 Fe13 69.63(12)
C17 C18 C14 108.6(2)
C17 C18 Fe13 69.83(13)
C14 C18 Fe13 69.57(12)
C20 C19 C23 107.74(19)
C20 C19 Fe13 69.70(12)
C23 C19 Fe13 69.54(12)
C21 C20 C19 107.9(2)
C21 C20 Fe13 69.73(13)
C19 C20 Fe13 69.59(12)
C22 C21 C20 108.07(19)
C22 C21 Fe13 69.45(12)
C20 C21 Fe13 69.61(13)
C21 C22 C23 108.3(2)
C21 C22 Fe13 70.07(13)
C23 C22 Fe13 69.84(13)
C22 C23 C19 108.0(2)
C22 C23 Fe13 69.57(12)
C19 C23 Fe13 69.65(12)
N25 C24 C14 116.09(17)
C12 N25 C26 111.14(16)
C12 N25 C24 111.63(16)
C26 N25 C24 111.78(17)
N25 C26 C27 111.85(17)
C28 C27 C26 111.56(17)
N29 C28 C33 121.6(2)
N29 C28 C27 115.94(19)
C33 C28 C27 122.5(2)
C30 N29 C28 117.7(2)
N29 C30 C31 124.3(2)
C30 C31 C32 118.1(2)
C31 C32 C33 118.4(2)
C32 C33 C28 119.9(2)

loop_
_geom_bond_atom_site_label_1
_geom_bond_atom_site_label_2
_geom_bond_distance
Fe1 C4 2.034(2)
Fe1 C7 2.035(3)
Fe1 C11 2.038(2)
Fe1 C5 2.042(2)
Fe1 C3 2.043(2)
Fe1 C10 2.044(2)
Fe1 C6 2.047(2)
Fe1 C9 2.051(2)
Fe1 C8 2.053(2)
Fe1 C2 2.064(2)
C2 C6 1.422(3)
C2 C3 1.435(3)
C2 C12 1.502(3)
C3 C4 1.430(3)
C3 H3 0.9500
C4 C5 1.424(4)
C4 H4 0.9500
C5 C6 1.428(3)
C5 H5 0.9500
C6 H6 0.9500
C7 C8 1.407(4)
C7 C11 1.414(4)
C7 H7 0.9500
C8 C9 1.406(4)
C8 H8 0.9500
C9 C10 1.411(4)
C9 H9 0.9500
C10 C11 1.428(4)
C10 H10 0.9500
C11 H11 0.9500
C12 N25 1.468(3)
C12 H12A 0.9900
C12 H12B 0.9900
Fe13 C15 2.039(2)
Fe13 C16 2.040(2)
Fe13 C22 2.045(2)
Fe13 C23 2.049(2)
Fe13 C14 2.050(2)
Fe13 C19 2.051(2)
Fe13 C20 2.052(2)
Fe13 C18 2.052(2)
Fe13 C21 2.054(2)
Fe13 C17 2.055(2)
C14 C15 1.426(3)
C14 C18 1.427(3)
C14 C24 1.510(3)
C15 C16 1.432(3)
C15 H15 0.9500
C16 C17 1.420(3)
C16 H16 0.9500
C17 C18 1.423(3)
C17 H17 0.9500
C18 H18 0.9500
C19 C20 1.427(3)
C19 C23 1.430(3)
C19 H19 0.9500
C20 C21 1.427(3)
C20 H20 0.9500
C21 C22 1.418(3)
C21 H21 0.9500
C22 C23 1.420(3)
C22 H22 0.9500
C23 H23 0.9500
C24 N25 1.476(3)
C24 H24A 0.9900
C24 H24B 0.9900
N25 C26 1.471(3)
C26 C27 1.540(3)
C26 H26A 0.9900
C26 H26B 0.9900
C27 C28 1.507(3)
C27 H27A 0.9900
C27 H27B 0.9900
C28 N29 1.338(3)
C28 C33 1.389(3)
N29 C30 1.336(3)
C30 C31 1.376(4)
C30 H30 0.9500
C31 C32 1.381(4)
C31 H31 0.9500
C32 C33 1.384(4)
C32 H32 0.9500
C33 H33 0.9500
